data_7134717
loop_
_publ_author_name
'He, Zhou'
'Ju, Shaoying'
'Chen, Ting'
'Zhang, Xinghua'
'Stephan, Douglas W.'
'Wu, Yile'

_publ_section_title
;
 Group 13 Lewis acid-mediated formation of 5-oxazolone derivatives from
 <i>tert</i>-butyl isocyanoacetate.
;
_journal_issue 57
_journal_name_full 'Chemical communications (Cambridge, England)'
_journal_page_first 10582
_journal_page_last 10585
_journal_paper_doi 10.1039/d5cc02623g
_journal_volume 61
_journal_year 2025
_chemical_formula_moiety '3(C3 H3 Cl3 Ga N O2), 1(C7 H8)'
_chemical_formula_sum 'C16 H17 Cl9 Ga3 N3 O6'
_chemical_formula_weight 875.54
_space_group_crystal_system monoclinic
_space_group_IT_number 15
_space_group_name_Hall '-C 2yc'
_space_group_name_H-M_alt 'C 1 2/c 1'
_atom_sites_solution_hydrogens geom
_atom_sites_solution_primary dual
_audit_creation_date 2025-03-13
_audit_creation_method
;
Olex2 1.5
(compiled 2025.03.04 svn.red2d20d0 for OlexSys, GUI svn.r7188)
;
_audit_update_record
;
2025-05-01 deposited with the CCDC.	2025-06-06 downloaded from the CCDC.
;
_cell_angle_alpha 90
_cell_angle_beta 134.875(10)
_cell_angle_gamma 90
_cell_formula_units_Z 8
_cell_length_a 43.189(4)
_cell_length_b 6.5024(6)
_cell_length_c 30.529(3)
_cell_measurement_reflns_used 9933
_cell_measurement_temperature 150
_cell_measurement_theta_max 68.40
_cell_measurement_theta_min 2.89
_cell_volume 6075.6(14)
_computing_cell_refinement 'SAINT V8.40B (?, 2016)'
_computing_data_reduction 'SAINT V8.40B (?, 2016)'
_computing_molecular_graphics 'Olex2 1.5 (Dolomanov et al., 2009)'
_computing_publication_material 'Olex2 1.5 (Dolomanov et al., 2009)'
_computing_structure_refinement 'SHELXL 2018/3 (Sheldrick, 2015)'
_computing_structure_solution 'XT (Sheldrick, 2015)'
_diffrn_ambient_temperature 150
_diffrn_measured_fraction_theta_full 0.997
_diffrn_measured_fraction_theta_max 0.997
_diffrn_measurement_device_type 'Bruker APEX-II CCD'
_diffrn_measurement_method '\f and \w scans'
_diffrn_radiation_type CuK\a
_diffrn_radiation_wavelength 1.54178
_diffrn_reflns_av_R_equivalents 0.1125
_diffrn_reflns_av_unetI/netI 0.0579
_diffrn_reflns_Laue_measured_fraction_full 0.997
_diffrn_reflns_Laue_measured_fraction_max 0.997
_diffrn_reflns_limit_h_max 50
_diffrn_reflns_limit_h_min -50
_diffrn_reflns_limit_k_max 7
_diffrn_reflns_limit_k_min -7
_diffrn_reflns_limit_l_max 36
_diffrn_reflns_limit_l_min -36
_diffrn_reflns_number 40415
_diffrn_reflns_point_group_measured_fraction_full 0.997
_diffrn_reflns_point_group_measured_fraction_max 0.997
_diffrn_reflns_theta_full 66.594
_diffrn_reflns_theta_max 66.594
_diffrn_reflns_theta_min 2.888
_diffrn_standards_number 0
_exptl_absorpt_coefficient_mu 10.734
_exptl_absorpt_correction_T_max 0.7531
_exptl_absorpt_correction_T_min 0.5077
_exptl_absorpt_correction_type none
_exptl_absorpt_process_details
;
SADABS-2016/2 (Bruker,2016/2) was used for absorption correction.
wR2(int) was 0.1524 before and 0.0965 after correction.
The Ratio of minimum to maximum transmission is 0.6741.
The \l/2 correction factor is Not present.
;
_exptl_crystal_colour colourless
_exptl_crystal_colour_primary colourless
_exptl_crystal_density_diffrn 1.914
_exptl_crystal_description plate
_exptl_crystal_F_000 3424
_exptl_crystal_size_max 0.0432
_exptl_crystal_size_mid 0.0305
_exptl_crystal_size_min 0.026
_refine_diff_density_max 1.102
_refine_diff_density_min -0.691
_refine_diff_density_rms 0.134
_refine_ls_extinction_method none
_refine_ls_goodness_of_fit_ref 1.122
_refine_ls_hydrogen_treatment constr
_refine_ls_matrix_type full
_refine_ls_number_parameters 448
_refine_ls_number_reflns 5361
_refine_ls_number_restraints 205
_refine_ls_restrained_S_all 1.104
_refine_ls_R_factor_all 0.0686
_refine_ls_R_factor_gt 0.0622
_refine_ls_shift/su_max 0.001
_refine_ls_shift/su_mean 0.000
_refine_ls_structure_factor_coef Fsqd
_refine_ls_weighting_details 'w=1/[\s^2^(Fo^2^)+(0.0532P)^2^+72.9668P] where P=(Fo^2^+2Fc^2^)/3'
_refine_ls_weighting_scheme calc
_refine_ls_wR_factor_gt 0.1624
_refine_ls_wR_factor_ref 0.1661
_reflns_Friedel_coverage 0.000
_reflns_number_gt 4651
_reflns_number_total 5361
_reflns_threshold_expression 'I > 2\s(I)'
_cod_data_source_file d5cc02623g2.cif
_cod_data_source_block 6666
_cod_depositor_comments 'Adding full bibliography for 7134715--7134719.cif.'
_cod_original_cell_volume 6075.6(12)
_cod_original_sg_symbol_H-M C2/c
_cod_database_code 7134717
_shelx_shelxl_version_number 2018/3
_shelx_space_group_comment
;
The symmetry employed for this shelxl refinement is uniquely defined
by the following loop, which should always be used as a source of
symmetry information in preference to the above space-group names.
They are only intended as comments.
;
_shelx_estimated_absorpt_t_max 0.768
_shelx_estimated_absorpt_t_min 0.654
_olex2_refinement_description
;
1. Fixed Uiso
 At 1.2 times of:
  All C(H) groups, All C(H,H) groups
 At 1.5 times of:
  All C(H,H,H) groups
2. Restrained distances
 Ga03-N00T \\sim Ga03-N00U
 with sigma of 0.02
 O00Q-C00U \\sim O00R-C1AA
 with sigma of 0.02
 O00Q-C00V \\sim O00R-C2AA
 with sigma of 0.02
 C00S-N00T \\sim C00T-N00U
 with sigma of 0.02
 C00S-C00V \\sim C00T-C2AA
 with sigma of 0.02
 N00T-C00U \\sim N00U-C1AA
 with sigma of 0.02
 C00V-O00X \\sim C2AA-O00Y
 with sigma of 0.02
 Ga03-C00S \\sim Ga03-C00T
 with sigma of 0.04
 Ga03-C00U \\sim Ga03-C1AA
 with sigma of 0.04
 O00Q-C00S \\sim O00R-C00T
 with sigma of 0.04
 O00Q-N00T \\sim O00R-N00U
 with sigma of 0.04
 O00Q-O00X \\sim O00R-O00Y
 with sigma of 0.04
 C00S-C00U \\sim C00T-C1AA
 with sigma of 0.04
 C00S-O00X \\sim C00T-O00Y
 with sigma of 0.04
 N00T-C00V \\sim N00U-C2AA
 with sigma of 0.04
 C00U-C00V \\sim C1AA-C2AA
 with sigma of 0.04
3. Uiso/Uaniso restraints and constraints
C013 \\sim C010 \\sim C011 \\sim C00Z \\sim C00W \\sim C012 \\sim C00Y: within
2A with sigma of 0.01 and sigma for terminal atoms of 0.02 within 2A
C5 \\sim C0 \\sim C00{ \\sim C4 \\sim C6 \\sim C00X \\sim C0AA: within 2A with
sigma of 0.01 and sigma for terminal atoms of 0.02 within 2A
C1AA \\sim N00T \\sim Ga03 \\sim Cl0C \\sim Cl00 \\sim C00S \\sim C00U \\sim
C00V \\sim O00Q \\sim O00X: within 2A with sigma of 0.01 and sigma for terminal
atoms of 0.02 within 2A
Ga06 \\sim Cl0B \\sim Cl4 \\sim N00U \\sim C00T \\sim C1AA \\sim C2AA \\sim
O00R \\sim O00Y: within 2A with sigma of 0.01 and sigma for terminal atoms of
0.02 within 2A
4. Others
 Sof(C0)=Sof(C00{)=Sof(H00{)=Sof(C6)=Sof(H6)=Sof(C0AA)=Sof(H0AA)=Sof(C00X)=
 Sof(H00X)=Sof(C4)=Sof(H4)=Sof(C5)=Sof(H5A)=Sof(H5B)=Sof(H5C)=1-FVAR(1)
 Sof(C010)=Sof(C011)=Sof(H011)=Sof(C00W)=Sof(H00W)=Sof(C00Y)=Sof(H00Y)=
 Sof(C012)=Sof(H012)=Sof(C00Z)=Sof(H00Z)=Sof(C013)=Sof(H01A)=Sof(H01B)=
 Sof(H01C)=FVAR(1)
 Fixed Sof: Ga03(0.5) Ga06(0.5) Cl00(0.5) Cl4(0.5) O00Q(0.5) C00S(0.5)
 H00C(0.5) H00D(0.5) N00T(0.5) C00U(0.5) H00U(0.5) C00V(0.5) O00X(0.5)
 N00U(0.5) C00T(0.5) H00E(0.5) H00F(0.5) C1AA(0.5) H1AA(0.5) C2AA(0.5)
 O00R(0.5) O00Y(0.5)
5.a Secondary CH2 refined with riding coordinates:
 C2(H2A,H2B), C00R(H00A,H00B), C00S(H00C,H00D), C00T(H00E,H00F)
5.b Aromatic/amide H refined with riding coordinates:
 C00N(H00N), C1(H1), C00U(H00U), C011(H011), C00W(H00W), C00Y(H00Y),
 C012(H012), C00Z(H00Z), C00{(H00{), C6(H6), C0AA(H0AA), C00X(H00X), C4(H4),
 C1AA(H1AA)
5.c Fitted hexagon refined as free rotating group:
 C010(C011,C00W,C00Y,C012,C00Z), C0(C00{,C6,C0AA,C00X,C4)
5.d Idealised Me refined as rotating group:
 C013(H01A,H01B,H01C), C5(H5A,H5B,H5C)
;
_olex2_submission_special_instructions 'No special instructions were received'

loop_
_space_group_symop_operation_xyz
'x, y, z'
'-x, y, -z+1/2'
'x+1/2, y+1/2, z'
'-x+1/2, y+1/2, -z+1/2'
'-x, -y, -z'
'x, -y, z-1/2'
'-x+1/2, -y+1/2, -z'
'x+1/2, -y+1/2, z-1/2'

loop_
_atom_site_label
_atom_site_type_symbol
_atom_site_fract_x
_atom_site_fract_y
_atom_site_fract_z
_atom_site_U_iso_or_equiv
_atom_site_adp_type
_atom_site_occupancy
_atom_site_site_symmetry_order
_atom_site_calc_flag
_atom_site_refinement_flags_posn
_atom_site_refinement_flags_adp
_atom_site_refinement_flags_occupancy
_atom_site_disorder_assembly
_atom_site_disorder_group
Ga1 Ga 0.39292(2) 0.27948(13) 0.20936(4) 0.0352(2) Uani 1 1 d . . . . .
Ga02 Ga 0.60700(2) 0.77951(13) 0.42362(4) 0.0353(2) Uani 1 1 d . . . . .
Ga03 Ga 0.75548(5) 0.1799(3) 0.33903(7) 0.0346(4) Uani 0.5 1 d . U P A 1
Cl04 Cl 0.55100(5) 0.8975(3) 0.33272(7) 0.0392(4) Uani 1 1 d . . . . .
Cl3 Cl 0.44900(5) 0.3972(3) 0.23071(7) 0.0395(4) Uani 1 1 d . . . . .
Ga06 Ga 0.74462(5) 0.8198(3) 0.32816(8) 0.0391(4) Uani 0.5 1 d . . P A -1
Cl07 Cl 0.63503(6) 1.0046(3) 0.49513(8) 0.0481(4) Uani 1 1 d . . . . .
Cl1 Cl 0.36472(6) 0.5049(3) 0.22471(9) 0.0489(4) Uani 1 1 d . . . . .
Cl2 Cl 0.34717(6) 0.1095(3) 0.12527(8) 0.0509(5) Uani 1 1 d . . . . .
Cl0A Cl 0.65292(6) 0.6099(3) 0.43119(9) 0.0511(5) Uani 1 1 d . . . . .
Cl0B Cl 0.69247(6) 1.0118(3) 0.28373(9) 0.0568(5) Uani 1 1 d . . . A -1
Cl0C Cl 0.80773(7) -0.0124(3) 0.39917(10) 0.0574(5) Uani 1 1 d . . . A 1
Cl00 Cl 0.76177(13) 0.3823(6) 0.29007(18) 0.0531(9) Uani 0.5 1 d . . P A 1
O00E O 0.56112(16) 0.3895(8) 0.4755(2) 0.0425(11) Uani 1 1 d . . . . .
O1 O 0.43862(16) -0.1103(8) 0.3528(2) 0.0427(11) Uani 1 1 d . . . . .
Cl4 Cl 0.73829(14) 0.6176(7) 0.26672(19) 0.0580(10) Uani 0.5 1 d . . P A -1
O00H O 0.51819(17) 0.1415(8) 0.4038(2) 0.0500(13) Uani 1 1 d . . . . .
O2 O 0.48163(18) -0.3582(9) 0.3670(2) 0.0508(13) Uani 1 1 d . . . . .
N1 N 0.41926(17) 0.0704(9) 0.2746(2) 0.0334(12) Uani 1 1 d . . . . .
N00K N 0.58050(17) 0.5691(9) 0.4358(2) 0.0348(12) Uani 1 1 d . . . . .
C00L C 0.5404(2) 0.2845(11) 0.4195(3) 0.0399(16) Uani 1 1 d . . . . .
C3 C 0.4592(2) -0.2143(11) 0.3384(3) 0.0398(16) Uani 1 1 d . . . . .
C00N C 0.5825(2) 0.5499(11) 0.4790(3) 0.0387(15) Uani 1 1 d . . . . .
H00N H 0.598470 0.644414 0.512477 0.046 Uiso 1 1 calc R U . . .
C1 C 0.4177(2) 0.0497(12) 0.3140(3) 0.0406(16) Uani 1 1 d . . . . .
H1 H 0.402127 0.144900 0.316194 0.049 Uiso 1 1 calc R U . . .
C2 C 0.4456(2) -0.0998(11) 0.2839(3) 0.0381(15) Uani 1 1 d . . . . .
H2A H 0.471395 -0.048173 0.293400 0.046 Uiso 1 1 calc R U . . .
H2B H 0.428158 -0.188983 0.246844 0.046 Uiso 1 1 calc R U . . .
O00Q O 0.7485(5) 0.665(3) 0.4202(9) 0.052(4) Uani 0.5 1 d D U P A 1
C00R C 0.5542(2) 0.3992(11) 0.3927(3) 0.0371(15) Uani 1 1 d . . . . .
H00A H 0.571741 0.310120 0.390555 0.045 Uiso 1 1 calc R U . . .
H00B H 0.528520 0.450962 0.350684 0.045 Uiso 1 1 calc R U . . .
C00S C 0.7601(8) 0.307(4) 0.4408(9) 0.050(4) Uani 0.5 1 d D U P A 1
H00C H 0.739803 0.191430 0.425922 0.060 Uiso 0.5 1 calc R U P A 1
H00D H 0.790722 0.264072 0.476027 0.060 Uiso 0.5 1 calc R U P A 1
N00T N 0.7520(7) 0.422(3) 0.3853(9) 0.047(3) Uani 0.5 1 d D U P A 1
C00U C 0.7453(9) 0.637(3) 0.3811(12) 0.049(5) Uani 0.5 1 d D U P A 1
H00U H 0.739514 0.732474 0.352481 0.059 Uiso 0.5 1 calc R U P A 1
C00V C 0.7487(18) 0.488(7) 0.4528(19) 0.044(5) Uani 0.5 1 d D U P A 1
O00X O 0.7523(6) 0.546(3) 0.4937(7) 0.065(4) Uani 0.5 1 d D U P A 1
C010 C 0.6179(5) 0.391(3) 0.1290(6) 0.047(4) Uani 0.488(17) 1 d G U P B 1
C011 C 0.5733(6) 0.4251(19) 0.0894(9) 0.047(4) Uani 0.488(17) 1 d G U P B 1
H011 H 0.563146 0.549605 0.091960 0.056 Uiso 0.488(17) 1 calc R U P B 1
C00W C 0.5436(3) 0.277(3) 0.0460(8) 0.063(6) Uani 0.488(17) 1 d G U P B 1
H00W H 0.513125 0.300070 0.018891 0.076 Uiso 0.488(17) 1 calc R U P B 1
C00Y C 0.5585(6) 0.095(2) 0.0422(8) 0.060(5) Uani 0.488(17) 1 d G U P B 1
H00Y H 0.538150 -0.006487 0.012528 0.072 Uiso 0.488(17) 1 calc R U P B 1
C012 C 0.6030(7) 0.061(2) 0.0818(10) 0.060(5) Uani 0.488(17) 1 d G U P B 1
H012 H 0.613195 -0.063510 0.079234 0.072 Uiso 0.488(17) 1 calc R U P B 1
C00Z C 0.6327(4) 0.209(3) 0.1252(7) 0.052(4) Uani 0.488(17) 1 d G U P B 1
H00Z H 0.663217 0.186023 0.152303 0.063 Uiso 0.488(17) 1 calc R U P B 1
C013 C 0.6461(6) 0.562(3) 0.1710(8) 0.055(5) Uani 0.488(17) 1 d . U P B 1
H01A H 0.628368 0.686148 0.157248 0.083 Uiso 0.488(17) 1 calc R U P B 1
H01B H 0.668398 0.586821 0.170936 0.083 Uiso 0.488(17) 1 calc R U P B 1
H01C H 0.660248 0.526561 0.212965 0.083 Uiso 0.488(17) 1 calc R U P B 1
C0 C 0.6174(5) 0.104(3) 0.1060(8) 0.051(4) Uani 0.512(17) 1 d G U P B 2
C00{ C 0.5727(6) 0.0746(18) 0.0570(7) 0.051(4) Uani 0.512(17) 1 d G U P B 2
H00{ H 0.561832 -0.049058 0.033657 0.061 Uiso 0.512(17) 1 calc R U P B 2
C6 C 0.5437(3) 0.226(3) 0.0421(7) 0.058(5) Uani 0.512(17) 1 d G U P B 2
H6 H 0.513135 0.205409 0.008588 0.070 Uiso 0.512(17) 1 calc R U P B 2
C0AA C 0.5596(6) 0.407(2) 0.0762(8) 0.063(5) Uani 0.512(17) 1 d G U P B 2
H0AA H 0.539796 0.509972 0.066063 0.076 Uiso 0.512(17) 1 calc R U P B 2
C00X C 0.6043(7) 0.436(2) 0.1253(7) 0.062(5) Uani 0.512(17) 1 d G U P B 2
H00X H 0.615154 0.560068 0.148608 0.075 Uiso 0.512(17) 1 calc R U P B 2
C4 C 0.6333(3) 0.285(3) 0.1402(5) 0.054(4) Uani 0.512(17) 1 d G U P B 2
H4 H 0.663852 0.305602 0.173679 0.065 Uiso 0.512(17) 1 calc R U P B 2
C5 C 0.6456(6) -0.060(3) 0.1211(7) 0.061(5) Uani 0.512(17) 1 d . U P B 2
H5A H 0.628195 -0.185051 0.098956 0.091 Uiso 0.512(17) 1 calc R U P B 2
H5B H 0.667185 -0.086040 0.165717 0.091 Uiso 0.512(17) 1 calc R U P B 2
H5C H 0.660632 -0.023217 0.108921 0.091 Uiso 0.512(17) 1 calc R U P B 2
N00U N 0.7486(7) 0.576(3) 0.3810(10) 0.049(4) Uani 0.5 1 d D U P A -1
C00T C 0.7396(9) 0.692(4) 0.4192(14) 0.058(6) Uani 0.5 1 d D U P A -1
H00E H 0.759555 0.808370 0.444744 0.069 Uiso 0.5 1 calc R U P A -1
H00F H 0.708761 0.733714 0.392594 0.069 Uiso 0.5 1 calc R U P A -1
C1AA C 0.7545(9) 0.360(3) 0.3893(12) 0.047(4) Uani 0.5 1 d D U P A -1
H1AA H 0.759533 0.263341 0.371428 0.056 Uiso 0.5 1 calc R U P A -1
C2AA C 0.751(2) 0.512(8) 0.454(2) 0.053(6) Uani 0.5 1 d D U P A -1
O00R O 0.7518(5) 0.334(3) 0.4224(6) 0.055(3) Uani 0.5 1 d D U P A -1
O00Y O 0.7477(6) 0.446(3) 0.4875(8) 0.078(5) Uani 0.5 1 d D U P A -1

loop_
_atom_site_aniso_label
_atom_site_aniso_U_11
_atom_site_aniso_U_22
_atom_site_aniso_U_33
_atom_site_aniso_U_23
_atom_site_aniso_U_13
_atom_site_aniso_U_12
Ga1 0.0287(4) 0.0378(5) 0.0326(4) -0.0005(3) 0.0194(4) -0.0002(3)
Ga02 0.0288(4) 0.0380(5) 0.0298(4) 0.0002(3) 0.0174(3) 0.0004(3)
Ga03 0.0316(8) 0.0396(9) 0.0289(8) 0.0019(7) 0.0200(7) 0.0020(7)
Cl04 0.0336(8) 0.0480(9) 0.0292(7) 0.0042(7) 0.0197(6) 0.0052(7)
Cl3 0.0319(8) 0.0498(10) 0.0342(8) -0.0035(7) 0.0224(7) -0.0050(7)
Ga06 0.0364(9) 0.0451(10) 0.0340(8) 0.0014(7) 0.0242(8) 0.0018(7)
Cl07 0.0427(9) 0.0462(10) 0.0328(8) -0.0065(7) 0.0185(7) -0.0055(7)
Cl1 0.0446(9) 0.0462(10) 0.0623(11) 0.0000(8) 0.0401(9) 0.0048(7)
Cl2 0.0381(9) 0.0583(11) 0.0359(8) -0.0093(8) 0.0189(8) -0.0081(8)
Cl0A 0.0381(9) 0.0593(12) 0.0532(10) 0.0027(9) 0.0313(8) 0.0080(8)
Cl0B 0.0481(10) 0.0531(11) 0.0411(9) 0.0024(8) 0.0215(8) 0.0015(8)
Cl0C 0.0495(10) 0.0545(12) 0.0703(13) -0.0001(10) 0.0430(10) 0.0017(9)
Cl00 0.061(2) 0.056(2) 0.052(2) 0.0055(17) 0.0433(19) -0.0019(18)
O00E 0.046(3) 0.047(3) 0.034(2) 0.000(2) 0.028(2) -0.003(2)
O1 0.045(3) 0.048(3) 0.042(3) 0.004(2) 0.033(2) 0.002(2)
Cl4 0.066(2) 0.061(2) 0.050(2) -0.0094(18) 0.042(2) -0.0018(19)
O00H 0.050(3) 0.050(3) 0.050(3) -0.011(3) 0.035(3) -0.015(3)
O2 0.053(3) 0.050(3) 0.046(3) 0.009(3) 0.034(3) 0.012(3)
N1 0.030(3) 0.037(3) 0.032(3) -0.002(2) 0.021(2) -0.003(2)
N00K 0.028(3) 0.036(3) 0.026(3) 0.000(2) 0.014(2) 0.002(2)
C00L 0.038(4) 0.042(4) 0.035(3) -0.002(3) 0.025(3) 0.001(3)
C3 0.039(4) 0.041(4) 0.034(3) -0.002(3) 0.024(3) -0.001(3)
C00N 0.036(3) 0.044(4) 0.030(3) -0.001(3) 0.021(3) 0.003(3)
C1 0.036(3) 0.045(4) 0.042(4) -0.006(3) 0.028(3) -0.003(3)
C2 0.038(4) 0.044(4) 0.036(3) 0.001(3) 0.028(3) 0.003(3)
O00Q 0.047(6) 0.060(6) 0.041(5) 0.000(5) 0.028(4) 0.005(5)
C00R 0.036(3) 0.041(4) 0.029(3) -0.003(3) 0.021(3) -0.002(3)
C00S 0.047(6) 0.069(7) 0.035(5) 0.003(6) 0.029(5) 0.004(6)
N00T 0.045(5) 0.063(7) 0.037(4) 0.001(5) 0.030(4) 0.000(6)
C00U 0.041(5) 0.057(7) 0.041(5) 0.001(6) 0.026(4) 0.002(6)
C00V 0.047(6) 0.069(8) 0.035(5) 0.003(6) 0.035(5) 0.003(6)
O00X 0.058(7) 0.077(9) 0.053(6) -0.009(6) 0.037(5) 0.003(7)
C010 0.046(7) 0.066(8) 0.042(6) 0.011(6) 0.036(5) 0.005(6)
C011 0.042(7) 0.065(8) 0.048(7) 0.010(6) 0.037(6) 0.003(6)
C00W 0.052(7) 0.069(9) 0.054(8) 0.013(7) 0.033(6) 0.003(6)
C00Y 0.056(8) 0.072(9) 0.055(7) 0.009(7) 0.040(6) 0.005(6)
C012 0.063(8) 0.071(8) 0.051(7) 0.015(6) 0.041(6) 0.004(7)
C00Z 0.054(7) 0.067(8) 0.045(6) 0.011(6) 0.038(6) 0.005(6)
C013 0.057(9) 0.075(11) 0.055(8) -0.005(8) 0.047(8) -0.003(8)
C0 0.046(6) 0.072(8) 0.038(6) 0.010(6) 0.031(5) -0.004(6)
C00{ 0.043(7) 0.069(8) 0.038(6) 0.010(6) 0.028(5) 0.000(6)
C6 0.049(7) 0.072(9) 0.049(7) 0.010(6) 0.033(6) -0.004(6)
C0AA 0.060(8) 0.071(9) 0.045(7) 0.008(6) 0.032(6) -0.002(6)
C00X 0.063(8) 0.074(8) 0.045(6) 0.010(6) 0.036(7) -0.006(6)
C4 0.053(7) 0.073(9) 0.042(6) 0.008(6) 0.036(6) -0.002(6)
C5 0.058(9) 0.079(11) 0.035(7) 0.000(7) 0.029(7) 0.007(8)
N00U 0.043(5) 0.062(7) 0.042(5) -0.003(6) 0.030(4) 0.002(6)
C00T 0.045(7) 0.070(9) 0.049(7) 0.002(7) 0.030(6) -0.001(7)
C1AA 0.042(4) 0.056(6) 0.038(4) -0.001(4) 0.027(3) 0.004(5)
C2AA 0.047(6) 0.068(8) 0.046(7) 0.001(6) 0.034(5) -0.002(6)
O00R 0.047(5) 0.061(6) 0.047(5) 0.004(5) 0.030(4) 0.000(5)
O00Y 0.060(7) 0.076(9) 0.064(8) -0.006(7) 0.032(6) -0.004(8)

loop_
_atom_type_symbol
_atom_type_description
_atom_type_scat_dispersion_real
_atom_type_scat_dispersion_imag
_atom_type_scat_source
C C 0.0181 0.0091 'International Tables Vol C Tables 4.2.6.8 and 6.1.1.4'
H H 0.0000 0.0000 'International Tables Vol C Tables 4.2.6.8 and 6.1.1.4'
Cl Cl 0.3639 0.7018 'International Tables Vol C Tables 4.2.6.8 and 6.1.1.4'
Ga Ga -1.2846 0.7763 'International Tables Vol C Tables 4.2.6.8 and 6.1.1.4'
N N 0.0311 0.0180 'International Tables Vol C Tables 4.2.6.8 and 6.1.1.4'
O O 0.0492 0.0322 'International Tables Vol C Tables 4.2.6.8 and 6.1.1.4'

loop_
_geom_angle_atom_site_label_1
_geom_angle_atom_site_label_2
_geom_angle_atom_site_label_3
_geom_angle
_geom_angle_site_symmetry_1
_geom_angle_site_symmetry_3
_geom_angle_publ_flag
Cl3 Ga1 Cl1 112.25(8) . . ?
Cl2 Ga1 Cl3 115.88(8) . . ?
Cl2 Ga1 Cl1 115.31(8) . . ?
N1 Ga1 Cl3 102.37(16) . . ?
N1 Ga1 Cl1 105.07(17) . . ?
N1 Ga1 Cl2 104.00(17) . . ?
Cl07 Ga02 Cl04 112.31(8) . . ?
Cl0A Ga02 Cl04 115.79(8) . . ?
Cl0A Ga02 Cl07 115.23(8) . . ?
N00K Ga02 Cl04 102.44(16) . . ?
N00K Ga02 Cl07 105.34(17) . . ?
N00K Ga02 Cl0A 103.82(17) . . ?
Cl0C Ga03 Cl00 113.48(14) . . ?
Cl0C Ga03 N00T 113.3(5) . . ?
Cl00 Ga03 N00T 96.2(5) . . ?
C1AA Ga03 Cl0C 106.4(7) . . ?
C1AA Ga03 Cl00 105.2(7) . . ?
C1AA Ga03 N00T 9.5(9) . . ?
Cl0B Ga06 Cl4 113.22(15) . . ?
Cl0B Ga06 N00U 114.3(6) . . ?
Cl4 Ga06 N00U 95.5(5) . . ?
C00U Ga06 Cl0B 106.4(8) . . ?
C00U Ga06 Cl4 105.3(7) . . ?
C00U Ga06 N00U 10.4(10) . . ?
Cl4 Cl00 Ga03 121.0(3) . . ?
C00N O00E C00L 106.4(5) . . ?
C1 O1 C3 106.0(5) . . ?
Cl00 Cl4 Ga06 121.2(3) . . ?
C1 N1 Ga1 130.9(5) . . ?
C1 N1 C2 107.0(6) . . ?
C2 N1 Ga1 122.0(4) . . ?
C00N N00K Ga02 129.8(5) . . ?
C00N N00K C00R 107.7(6) . . ?
C00R N00K Ga02 122.4(4) . . ?
O00E C00L C00R 105.1(6) . . ?
O00H C00L O00E 120.7(6) . . ?
O00H C00L C00R 134.2(7) . . ?
O1 C3 C2 105.4(6) . . ?
O2 C3 O1 121.1(6) . . ?
O2 C3 C2 133.4(7) . . ?
O00E C00N H00N 121.5 . . ?
N00K C00N O00E 117.0(6) . . ?
N00K C00N H00N 121.5 . . ?
O1 C1 H1 121.0 . . ?
N1 C1 O1 118.1(6) . . ?
N1 C1 H1 121.0 . . ?
N1 C2 C3 103.3(5) . . ?
N1 C2 H2A 111.1 . . ?
N1 C2 H2B 111.1 . . ?
C3 C2 H2A 111.1 . . ?
C3 C2 H2B 111.1 . . ?
H2A C2 H2B 109.1 . . ?
C00U O00Q C00V 121(2) . . ?
C00U O00Q N00U 17.3(16) . . ?
C00U O00Q C2AA 124(3) . . ?
N00U O00Q C00V 104.9(17) . . ?
N00U O00Q C2AA 108(2) . . ?
C2AA O00Q C00V 4(3) . . ?
N00K C00R C00L 103.7(5) . . ?
N00K C00R H00A 111.0 . . ?
N00K C00R H00B 111.0 . . ?
C00L C00R H00A 111.0 . . ?
C00L C00R H00B 111.0 . . ?
H00A C00R H00B 109.0 . . ?
H00C C00S H00D 110.7 . . ?
N00T C00S H00C 113.4 . . ?
N00T C00S H00D 113.4 . . ?
C00V C00S H00C 113.4 . . ?
C00V C00S H00D 113.4 . . ?
C00V C00S N00T 91.6(17) . . ?
C00V C00S C1AA 105.2(18) . . ?
C00V C00S C2AA 5(3) . . ?
C1AA C00S H00C 105.3 . . ?
C1AA C00S H00D 108.3 . . ?
C1AA C00S N00T 13.7(12) . . ?
C1AA C00S C2AA 102(2) . . ?
C2AA C00S H00C 118.5 . . ?
C2AA C00S H00D 111.3 . . ?
C2AA C00S N00T 88(2) . . ?
C00S N00T Ga03 106.0(13) . . ?
C00U N00T Ga03 139(2) . . ?
C00U N00T C00S 115(2) . . ?
N00U N00T Ga03 134.5(16) . . ?
N00U N00T C00S 119.4(19) . . ?
N00U N00T C00U 5(2) . . ?
N00U N00T O00R 118(2) . . ?
O00R N00T Ga03 107.1(12) . . ?
O00R N00T C00S 9.0(14) . . ?
O00R N00T C00U 113(2) . . ?
Ga06 C00U H00U 11.2 . . ?
O00Q C00U Ga06 133.8(19) . . ?
O00Q C00U N00T 102(3) . . ?
O00Q C00U H00U 129.2 . . ?
O00Q C00U C00T 13.4(18) . . ?
O00Q C00U C1AA 99.4(18) . . ?
N00T C00U Ga06 123(2) . . ?
N00T C00U H00U 129.2 . . ?
N00T C00U C1AA 2.1(17) . . ?
C00T C00U Ga06 128.1(15) . . ?
C00T C00U N00T 109(2) . . ?
C00T C00U H00U 121.1 . . ?
C00T C00U C1AA 106.7(17) . . ?
C1AA C00U Ga06 125.3(13) . . ?
C1AA C00U H00U 131.3 . . ?
O00Q C00V C00T 15.1(14) . . ?
C00S C00V O00Q 107.6(14) . . ?
C00S C00V C00T 121(2) . . ?
C00S C00V O00R 17.6(11) . . ?
O00X C00V O00Q 112(3) . . ?
O00X C00V C00S 135(4) . . ?
O00X C00V C00T 102(4) . . ?
O00X C00V O00R 152(4) . . ?
O00R C00V O00Q 93.8(13) . . ?
O00R C00V C00T 105.4(17) . . ?
O00Y C00V O00Q 145(4) . . ?
O00Y C00V C00S 107(4) . . ?
O00Y C00V O00X 33.2(10) . . ?
O00Y C00V C00T 132(4) . . ?
O00Y C00V O00R 121(4) . . ?
C2AA O00X C00V 8(4) . . ?
O00Y O00X C00V 67(3) . . ?
O00Y O00X C2AA 75(3) . . ?
C011 C010 C00Z 120.0 . . ?
C011 C010 C013 115.2(16) . . ?
C00Z C010 C013 124.7(16) . . ?
C010 C011 H011 120.0 . . ?
C00W C011 C010 120.0 . . ?
C00W C011 H011 120.0 . . ?
C011 C00W H00W 120.0 . . ?
C011 C00W C00Y 120.0 . . ?
C00Y C00W H00W 120.0 . . ?
C00W C00Y H00Y 120.0 . . ?
C00W C00Y C012 120.0 . . ?
C012 C00Y H00Y 120.0 . . ?
C00Y C012 H012 120.0 . . ?
C00Z C012 C00Y 120.0 . . ?
C00Z C012 H012 120.0 . . ?
C010 C00Z H00Z 120.0 . . ?
C012 C00Z C010 120.0 . . ?
C012 C00Z H00Z 120.0 . . ?
C010 C013 H01A 109.5 . . ?
C010 C013 H01B 109.5 . . ?
C010 C013 H01C 109.5 . . ?
H01A C013 H01B 109.5 . . ?
H01A C013 H01C 109.5 . . ?
H01B C013 H01C 109.5 . . ?
C00{ C0 C4 120.0 . . ?
C00{ C0 C5 117.5(17) . . ?
C4 C0 C5 122.4(17) . . ?
C0 C00{ H00{ 120.0 . . ?
C0 C00{ C6 120.0 . . ?
C6 C00{ H00{ 120.0 . . ?
C00{ C6 H6 120.0 . . ?
C00{ C6 C0AA 120.0 . . ?
C0AA C6 H6 120.0 . . ?
C6 C0AA H0AA 120.0 . . ?
C00X C0AA C6 120.0 . . ?
C00X C0AA H0AA 120.0 . . ?
C0AA C00X H00X 120.0 . . ?
C0AA C00X C4 120.0 . . ?
C4 C00X H00X 120.0 . . ?
C0 C4 H4 120.0 . . ?
C00X C4 C0 120.0 . . ?
C00X C4 H4 120.0 . . ?
C0 C5 H5A 109.5 . . ?
C0 C5 H5B 109.5 . . ?
C0 C5 H5C 109.5 . . ?
H5A C5 H5B 109.5 . . ?
H5A C5 H5C 109.5 . . ?
H5B C5 H5C 109.5 . . ?
O00Q N00U Ga06 107.3(12) . . ?
O00Q N00U C00T 9.7(15) . . ?
O00Q N00U C1AA 113(2) . . ?
N00T N00U Ga06 138.4(17) . . ?
N00T N00U O00Q 114(2) . . ?
N00T N00U C00T 116.6(19) . . ?
N00T N00U C1AA 2(2) . . ?
C00T N00U Ga06 104.8(15) . . ?
C1AA N00U Ga06 140(2) . . ?
C1AA N00U C00T 116(3) . . ?
C00U C00T C00V 103(2) . . ?
C00U C00T N00U 12.9(12) . . ?
C00U C00T H00E 106.4 . . ?
C00U C00T H00F 108.2 . . ?
C00U C00T C2AA 104.0(19) . . ?
C00V C00T N00U 90(2) . . ?
C00V C00T H00E 117.4 . . ?
C00V C00T H00F 110.4 . . ?
N00U C00T H00E 113.4 . . ?
N00U C00T H00F 113.4 . . ?
H00E C00T H00F 110.7 . . ?
C2AA C00T C00V 4(4) . . ?
C2AA C00T N00U 91.2(18) . . ?
C2AA C00T H00E 113.4 . . ?
C2AA C00T H00F 113.4 . . ?
Ga03 C1AA H1AA 9.8 . . ?
C00S C1AA Ga03 129.2(14) . . ?
C00S C1AA C00U 103.4(16) . . ?
C00S C1AA H1AA 122.4 . . ?
C00U C1AA Ga03 127.4(13) . . ?
C00U C1AA H1AA 133.6 . . ?
N00U C1AA Ga03 124(2) . . ?
N00U C1AA C00S 107(2) . . ?
N00U C1AA C00U 4.2(19) . . ?
N00U C1AA H1AA 129.6 . . ?
O00R C1AA Ga03 134.4(19) . . ?
O00R C1AA C00S 12.1(17) . . ?
O00R C1AA C00U 96.9(18) . . ?
O00R C1AA N00U 101(3) . . ?
O00R C1AA H1AA 129.6 . . ?
O00Q C2AA C00S 109.5(19) . . ?
O00Q C2AA C00T 16.6(16) . . ?
O00Q C2AA O00R 95.9(16) . . ?
C00S C2AA O00R 16.5(9) . . ?
O00X C2AA O00Q 123(4) . . ?
O00X C2AA C00S 126(4) . . ?
O00X C2AA C00T 110(4) . . ?
O00X C2AA O00R 141(4) . . ?
O00X C2AA O00Y 32.4(10) . . ?
C00T C2AA C00S 123.2(19) . . ?
C00T C2AA O00R 108.0(15) . . ?
O00Y C2AA O00Q 154(5) . . ?
O00Y C2AA C00S 97(4) . . ?
O00Y C2AA C00T 138(4) . . ?
O00Y C2AA O00R 110(4) . . ?
N00T O00R C00V 109(2) . . ?
N00T O00R C2AA 103.6(18) . . ?
C00V O00R C2AA 6(3) . . ?
C1AA O00R N00T 18.6(16) . . ?
C1AA O00R C00V 127(3) . . ?
C1AA O00R C2AA 122(2) . . ?
C00V O00Y C2AA 7(4) . . ?
O00X O00Y C00V 80(3) . . ?
O00X O00Y C2AA 73(3) . . ?

loop_
_geom_bond_atom_site_label_1
_geom_bond_atom_site_label_2
_geom_bond_distance
_geom_bond_site_symmetry_2
_geom_bond_publ_flag
Ga1 Cl3 2.1562(18) . ?
Ga1 Cl1 2.158(2) . ?
Ga1 Cl2 2.1349(19) . ?
Ga1 N1 1.978(6) . ?
Ga02 Cl04 2.1606(18) . ?
Ga02 Cl07 2.1551(19) . ?
Ga02 Cl0A 2.135(2) . ?
Ga02 N00K 1.980(6) . ?
Ga03 Cl0C 2.044(3) . ?
Ga03 Cl00 2.148(4) . ?
Ga03 N00T 2.19(2) . ?
Ga03 C1AA 1.95(3) . ?
Ga06 Cl0B 2.040(3) . ?
Ga06 Cl4 2.145(4) . ?
Ga06 C00U 1.99(3) . ?
Ga06 N00U 2.18(2) . ?
Cl00 Cl4 1.690(6) . ?
O00E C00L 1.425(8) . ?
O00E C00N 1.347(9) . ?
O1 C3 1.414(9) . ?
O1 C1 1.338(9) . ?
O00H C00L 1.169(9) . ?
O2 C3 1.176(9) . ?
N1 C1 1.260(9) . ?
N1 C2 1.465(9) . ?
N00K C00N 1.264(9) . ?
N00K C00R 1.461(9) . ?
C00L C00R 1.507(10) . ?
C3 C2 1.512(10) . ?
C00N H00N 0.9500 . ?
C1 H1 0.9500 . ?
C2 H2A 0.9900 . ?
C2 H2B 0.9900 . ?
O00Q C00U 1.11(3) . ?
O00Q C00V 1.52(4) . ?
O00Q N00U 1.33(3) . ?
O00Q C2AA 1.38(5) . ?
C00R H00A 0.9900 . ?
C00R H00B 0.9900 . ?
C00S H00C 0.9900 . ?
C00S H00D 0.9900 . ?
C00S N00T 1.65(3) . ?
C00S C00V 1.42(5) . ?
C00S C1AA 1.45(3) . ?
C00S C2AA 1.52(6) . ?
N00T C00U 1.414(19) . ?
N00T N00U 1.00(3) . ?
N00T O00R 1.27(3) . ?
C00U H00U 0.9500 . ?
C00U C00T 1.39(4) . ?
C00U C1AA 1.83(3) . ?
C00V O00X 1.21(2) . ?
C00V C00T 1.54(6) . ?
C00V O00R 1.44(4) . ?
C00V O00Y 1.12(3) . ?
O00X C2AA 1.20(3) . ?
O00X O00Y 0.671(19) . ?
C010 C011 1.3900 . ?
C010 C00Z 1.3900 . ?
C010 C013 1.47(2) . ?
C011 H011 0.9500 . ?
C011 C00W 1.3900 . ?
C00W H00W 0.9500 . ?
C00W C00Y 1.3900 . ?
C00Y H00Y 0.9500 . ?
C00Y C012 1.3900 . ?
C012 H012 0.9500 . ?
C012 C00Z 1.3900 . ?
C00Z H00Z 0.9500 . ?
C013 H01A 0.9800 . ?
C013 H01B 0.9800 . ?
C013 H01C 0.9800 . ?
C0 C00{ 1.3900 . ?
C0 C4 1.3900 . ?
C0 C5 1.43(2) . ?
C00{ H00{ 0.9500 . ?
C00{ C6 1.3900 . ?
C6 H6 0.9500 . ?
C6 C0AA 1.3900 . ?
C0AA H0AA 0.9500 . ?
C0AA C00X 1.3900 . ?
C00X H00X 0.9500 . ?
C00X C4 1.3900 . ?
C4 H4 0.9500 . ?
C5 H5A 0.9800 . ?
C5 H5B 0.9800 . ?
C5 H5C 0.9800 . ?
N00U C00T 1.65(3) . ?
N00U C1AA 1.418(19) . ?
C00T H00E 0.9900 . ?
C00T H00F 0.9900 . ?
C00T C2AA 1.41(5) . ?
C1AA H1AA 0.9500 . ?
C1AA O00R 1.11(3) . ?
C2AA O00R 1.52(4) . ?
C2AA O00Y 1.21(2) . ?

loop_
_geom_torsion_atom_site_label_1
_geom_torsion_atom_site_label_2
_geom_torsion_atom_site_label_3
_geom_torsion_atom_site_label_4
_geom_torsion
_geom_torsion_site_symmetry_1
_geom_torsion_site_symmetry_2
_geom_torsion_site_symmetry_3
_geom_torsion_site_symmetry_4
_geom_torsion_publ_flag
Ga1 N1 C1 O1 179.3(4) . . . . ?
Ga1 N1 C2 C3 178.8(4) . . . . ?
Ga02 N00K C00N O00E -179.8(4) . . . . ?
Ga02 N00K C00R C00L -178.7(4) . . . . ?
Ga03 Cl00 Cl4 Ga06 47.1(4) . . . . ?
Ga03 N00T C00U Ga06 -10(4) . . . . ?
Ga03 N00T C00U O00Q -178(2) . . . . ?
Ga03 N00T C00U C00T 170(2) . . . . ?
Ga03 N00T C00U C1AA -170(52) . . . . ?
Ga03 N00T N00U Ga06 -4(6) . . . . ?
Ga03 N00T N00U O00Q -179.4(17) . . . . ?
Ga03 N00T N00U C00T 170.2(17) . . . . ?
Ga03 N00T N00U C1AA -134(74) . . . . ?
Ga03 N00T O00R C00V -179(2) . . . . ?
Ga03 N00T O00R C1AA 10(6) . . . . ?
Ga03 N00T O00R C2AA 178(3) . . . . ?
Ga03 C1AA O00R N00T -165(9) . . . . ?
Ga03 C1AA O00R C00V -176(3) . . . . ?
Ga03 C1AA O00R C2AA -178(3) . . . . ?
Ga06 C00U C00T C00V -174(3) . . . . ?
Ga06 C00U C00T N00U -174(10) . . . . ?
Ga06 C00U C00T C2AA -170(3) . . . . ?
Ga06 C00U C1AA Ga03 -11(4) . . . . ?
Ga06 C00U C1AA C00S 169.5(18) . . . . ?
Ga06 C00U C1AA N00U 16(22) . . . . ?
Ga06 C00U C1AA O00R 179.9(17) . . . . ?
Ga06 N00U C00T C00U 4(7) . . . . ?
Ga06 N00U C00T C00V -175(2) . . . . ?
Ga06 N00U C00T C2AA -171(3) . . . . ?
Ga06 N00U C1AA Ga03 -8(4) . . . . ?
Ga06 N00U C1AA C00S 172(2) . . . . ?
Ga06 N00U C1AA C00U -161(25) . . . . ?
Ga06 N00U C1AA O00R -178(2) . . . . ?
O00E C00L C00R N00K -2.7(7) . . . . ?
O1 C3 C2 N1 2.7(7) . . . . ?
O00H C00L C00R N00K 177.1(8) . . . . ?
O2 C3 C2 N1 -177.1(8) . . . . ?
C00L O00E C00N N00K -1.2(8) . . . . ?
C3 O1 C1 N1 2.0(8) . . . . ?
C00N O00E C00L O00H -177.5(7) . . . . ?
C00N O00E C00L C00R 2.4(7) . . . . ?
C00N N00K C00R C00L 2.1(7) . . . . ?
C1 O1 C3 O2 177.0(7) . . . . ?
C1 O1 C3 C2 -2.8(7) . . . . ?
C1 N1 C2 C3 -1.7(7) . . . . ?
C2 N1 C1 O1 -0.1(8) . . . . ?
O00Q C00U C00T C00V -53(9) . . . . ?
O00Q C00U C00T N00U -54(12) . . . . ?
O00Q C00U C00T C2AA -49(8) . . . . ?
O00Q C00U C1AA Ga03 -179.1(19) . . . . ?
O00Q C00U C1AA C00S 2(3) . . . . ?
O00Q C00U C1AA N00U -151(24) . . . . ?
O00Q C00U C1AA O00R 12(3) . . . . ?
O00Q C00V O00X C2AA -20(38) . . . . ?
O00Q C00V O00X O00Y 171(5) . . . . ?
O00Q C00V C00T C00U 32(6) . . . . ?
O00Q C00V C00T N00U 32(6) . . . . ?
O00Q C00V C00T C2AA -74(43) . . . . ?
O00Q C00V O00R N00T -1(3) . . . . ?
O00Q C00V O00R C1AA 3(5) . . . . ?
O00Q C00V O00R C2AA 27(43) . . . . ?
O00Q C00V O00Y O00X -15(7) . . . . ?
O00Q C00V O00Y C2AA -27(40) . . . . ?
O00Q N00U C00T C00U 111(14) . . . . ?
O00Q N00U C00T C00V -69(11) . . . . ?
O00Q N00U C00T C2AA -65(10) . . . . ?
O00Q N00U C1AA Ga03 179.1(18) . . . . ?
O00Q N00U C1AA C00S -2(3) . . . . ?
O00Q N00U C1AA C00U 25(22) . . . . ?
O00Q N00U C1AA O00R 9(3) . . . . ?
O00Q C2AA O00R N00T 3(4) . . . . ?
O00Q C2AA O00R C00V -150(48) . . . . ?
O00Q C2AA O00R C1AA 7(5) . . . . ?
O00Q C2AA O00Y C00V 140(57) . . . . ?
O00Q C2AA O00Y O00X -27(12) . . . . ?
C00R N00K C00N O00E -0.7(8) . . . . ?
C00S N00T C00U Ga06 169.5(19) . . . . ?
C00S N00T C00U O00Q 1(3) . . . . ?
C00S N00T C00U C00T -10(3) . . . . ?
C00S N00T C00U C1AA 10(49) . . . . ?
C00S N00T N00U Ga06 171.6(18) . . . . ?
C00S N00T N00U O00Q -4(4) . . . . ?
C00S N00T N00U C00T -14(4) . . . . ?
C00S N00T N00U C1AA 41(71) . . . . ?
C00S N00T O00R C00V 97(10) . . . . ?
C00S N00T O00R C1AA -74(13) . . . . ?
C00S N00T O00R C2AA 94(11) . . . . ?
C00S C00V O00X C2AA 132(46) . . . . ?
C00S C00V O00X O00Y -37(6) . . . . ?
C00S C00V C00T C00U 0(5) . . . . ?
C00S C00V C00T N00U 0(4) . . . . ?
C00S C00V C00T C2AA -105(43) . . . . ?
C00S C00V O00R N00T -144(6) . . . . ?
C00S C00V O00R C1AA -140(7) . . . . ?
C00S C00V O00R C2AA -115(47) . . . . ?
C00S C00V O00Y O00X 154(5) . . . . ?
C00S C00V O00Y C2AA 142(49) . . . . ?
C00S C1AA O00R N00T 126(11) . . . . ?
C00S C1AA O00R C00V 115(9) . . . . ?
C00S C1AA O00R C2AA 112(10) . . . . ?
C00S C2AA O00R N00T -144(6) . . . . ?
C00S C2AA O00R C00V 64(47) . . . . ?
C00S C2AA O00R C1AA -139(7) . . . . ?
C00S C2AA O00Y C00V -34(45) . . . . ?
C00S C2AA O00Y O00X 158(4) . . . . ?
N00T C00S C00V O00Q -14(3) . . . . ?
N00T C00S C00V O00X -166(6) . . . . ?
N00T C00S C00V C00T -5(4) . . . . ?
N00T C00S C00V O00R 26(5) . . . . ?
N00T C00S C00V O00Y 173(3) . . . . ?
N00T C00S C1AA Ga03 -178(9) . . . . ?
N00T C00S C1AA C00U 1(6) . . . . ?
N00T C00S C1AA N00U 3(6) . . . . ?
N00T C00S C1AA O00R -57(12) . . . . ?
N00T C00S C2AA O00Q -9(4) . . . . ?
N00T C00S C2AA O00X -178(5) . . . . ?
N00T C00S C2AA C00T 2(5) . . . . ?
N00T C00S C2AA O00R 26(5) . . . . ?
N00T C00S C2AA O00Y 168(4) . . . . ?
N00T C00U C00T C00V 6(3) . . . . ?
N00T C00U C00T N00U 5(7) . . . . ?
N00T C00U C00T C2AA 10(4) . . . . ?
N00T C00U C1AA Ga03 9(49) . . . . ?
N00T C00U C1AA C00S -170(52) . . . . ?
N00T C00U C1AA N00U 37(57) . . . . ?
N00T C00U C1AA O00R -159(52) . . . . ?
N00T N00U C00T C00U -172(10) . . . . ?
N00T N00U C00T C00V 9(4) . . . . ?
N00T N00U C00T C2AA 13(4) . . . . ?
N00T N00U C1AA Ga03 44(71) . . . . ?
N00T N00U C1AA C00S -137(73) . . . . ?
N00T N00U C1AA C00U -110(81) . . . . ?
N00T N00U C1AA O00R -127(73) . . . . ?
C00U O00Q C00V C00S 21(5) . . . . ?
C00U O00Q C00V O00X -180(4) . . . . ?
C00U O00Q C00V C00T -131(8) . . . . ?
C00U O00Q C00V O00R 9(4) . . . . ?
C00U O00Q C00V O00Y -171(7) . . . . ?
C00U O00Q N00U Ga06 14(7) . . . . ?
C00U O00Q N00U N00T -169(10) . . . . ?
C00U O00Q N00U C00T -62(14) . . . . ?
C00U O00Q N00U C1AA -170(9) . . . . ?
C00U O00Q C2AA C00S 14(6) . . . . ?
C00U O00Q C2AA O00X -176(4) . . . . ?
C00U O00Q C2AA C00T -133(8) . . . . ?
C00U O00Q C2AA O00R 5(5) . . . . ?
C00U O00Q C2AA O00Y -159(10) . . . . ?
C00U N00T N00U Ga06 -154(29) . . . . ?
C00U N00T N00U O00Q 30(25) . . . . ?
C00U N00T N00U C00T 20(24) . . . . ?
C00U N00T N00U C1AA 76(84) . . . . ?
C00U N00T O00R C00V -5(3) . . . . ?
C00U N00T O00R C1AA -176(8) . . . . ?
C00U N00T O00R C2AA -8(3) . . . . ?
C00U C00T C2AA O00Q 30(6) . . . . ?
C00U C00T C2AA C00S -8(6) . . . . ?
C00U C00T C2AA O00X 172(3) . . . . ?
C00U C00T C2AA O00R -15(5) . . . . ?
C00U C00T C2AA O00Y -167(6) . . . . ?
C00U C1AA O00R N00T 3(6) . . . . ?
C00U C1AA O00R C00V -8(4) . . . . ?
C00U C1AA O00R C2AA -11(4) . . . . ?
C00V O00Q C00U Ga06 -179(3) . . . . ?
C00V O00Q C00U N00T -12(4) . . . . ?
C00V O00Q C00U C00T 111(11) . . . . ?
C00V O00Q C00U C1AA -13(4) . . . . ?
C00V O00Q N00U Ga06 177(2) . . . . ?
C00V O00Q N00U N00T -6(4) . . . . ?
C00V O00Q N00U C00T 101(12) . . . . ?
C00V O00Q N00U C1AA -8(3) . . . . ?
C00V O00Q C2AA C00S 52(56) . . . . ?
C00V O00Q C2AA O00X -139(63) . . . . ?
C00V O00Q C2AA C00T -95(61) . . . . ?
C00V O00Q C2AA O00R 43(57) . . . . ?
C00V O00Q C2AA O00Y -122(68) . . . . ?
C00V C00S N00T Ga03 -171(2) . . . . ?
C00V C00S N00T C00U 9(3) . . . . ?
C00V C00S N00T N00U 13(4) . . . . ?
C00V C00S N00T O00R -72(10) . . . . ?
C00V C00S C1AA Ga03 -170(3) . . . . ?
C00V C00S C1AA C00U 9(3) . . . . ?
C00V C00S C1AA N00U 11(3) . . . . ?
C00V C00S C1AA O00R -49(8) . . . . ?
C00V C00S C2AA O00Q -141(43) . . . . ?
C00V C00S C2AA O00X 51(36) . . . . ?
C00V C00S C2AA C00T -130(44) . . . . ?
C00V C00S C2AA O00R -105(42) . . . . ?
C00V C00S C2AA O00Y 37(37) . . . . ?
C00V O00X C2AA O00Q 156(46) . . . . ?
C00V O00X C2AA C00S -37(38) . . . . ?
C00V O00X C2AA C00T 143(45) . . . . ?
C00V O00X C2AA O00R -27(35) . . . . ?
C00V O00X C2AA O00Y -10(40) . . . . ?
C00V O00X O00Y C2AA 2(6) . . . . ?
C00V C00T C2AA O00Q 105(43) . . . . ?
C00V C00T C2AA C00S 68(38) . . . . ?
C00V C00T C2AA O00X -113(44) . . . . ?
C00V C00T C2AA O00R 60(38) . . . . ?
C00V C00T C2AA O00Y -92(45) . . . . ?
O00X C00V C00T C00U 167(3) . . . . ?
O00X C00V C00T N00U 167(3) . . . . ?
O00X C00V C00T C2AA 61(38) . . . . ?
O00X C00V O00R N00T -162(9) . . . . ?
O00X C00V O00R C1AA -159(8) . . . . ?
O00X C00V O00R C2AA -134(54) . . . . ?
O00X C00V O00Y C2AA -12(46) . . . . ?
O00X C2AA O00R N00T -175(7) . . . . ?
O00X C2AA O00R C00V 32(39) . . . . ?
O00X C2AA O00R C1AA -171(6) . . . . ?
O00X C2AA O00Y C00V 168(47) . . . . ?
C010 C011 C00W C00Y 0.0 . . . . ?
C011 C010 C00Z C012 0.0 . . . . ?
C011 C00W C00Y C012 0.0 . . . . ?
C00W C00Y C012 C00Z 0.0 . . . . ?
C00Y C012 C00Z C010 0.0 . . . . ?
C00Z C010 C011 C00W 0.0 . . . . ?
C013 C010 C011 C00W 177.5(14) . . . . ?
C013 C010 C00Z C012 -177.2(16) . . . . ?
C0 C00{ C6 C0AA 0.0 . . . . ?
C00{ C0 C4 C00X 0.0 . . . . ?
C00{ C6 C0AA C00X 0.0 . . . . ?
C6 C0AA C00X C4 0.0 . . . . ?
C0AA C00X C4 C0 0.0 . . . . ?
C4 C0 C00{ C6 0.0 . . . . ?
C5 C0 C00{ C6 177.1(15) . . . . ?
C5 C0 C4 C00X -177.0(16) . . . . ?
N00U O00Q C00U Ga06 -159(10) . . . . ?
N00U O00Q C00U N00T 7(6) . . . . ?
N00U O00Q C00U C00T 131(12) . . . . ?
N00U O00Q C00U C1AA 7(6) . . . . ?
N00U O00Q C00V C00S 15(4) . . . . ?
N00U O00Q C00V O00X 174(4) . . . . ?
N00U O00Q C00V C00T -137(7) . . . . ?
N00U O00Q C00V O00R 3(3) . . . . ?
N00U O00Q C00V O00Y -177(7) . . . . ?
N00U O00Q C2AA C00S 9(4) . . . . ?
N00U O00Q C2AA O00X 178(4) . . . . ?
N00U O00Q C2AA C00T -138(7) . . . . ?
N00U O00Q C2AA O00R 0(4) . . . . ?
N00U O00Q C2AA O00Y -165(11) . . . . ?
N00U N00T C00U Ga06 22(25) . . . . ?
N00U N00T C00U O00Q -146(27) . . . . ?
N00U N00T C00U C00T -157(27) . . . . ?
N00U N00T C00U C1AA -137(63) . . . . ?
N00U N00T O00R C00V -3(4) . . . . ?
N00U N00T O00R C1AA -174(9) . . . . ?
N00U N00T O00R C2AA -6(4) . . . . ?
N00U C00T C2AA O00Q 31(6) . . . . ?
N00U C00T C2AA C00S -7(5) . . . . ?
N00U C00T C2AA O00X 173(4) . . . . ?
N00U C00T C2AA O00R -14(4) . . . . ?
N00U C00T C2AA O00Y -166(7) . . . . ?
N00U C1AA O00R N00T 4(6) . . . . ?
N00U C1AA O00R C00V -7(4) . . . . ?
N00U C1AA O00R C2AA -10(4) . . . . ?
C00T C00U C1AA Ga03 169(2) . . . . ?
C00T C00U C1AA C00S -10(3) . . . . ?
C00T C00U C1AA N00U -163(24) . . . . ?
C00T C00U C1AA O00R 1(3) . . . . ?
C00T C00V O00X C2AA -31(39) . . . . ?
C00T C00V O00X O00Y 159(4) . . . . ?
C00T C00V O00R N00T 9(4) . . . . ?
C00T C00V O00R C1AA 13(5) . . . . ?
C00T C00V O00R C2AA 37(43) . . . . ?
C00T C00V O00Y O00X -28(5) . . . . ?
C00T C00V O00Y C2AA -40(43) . . . . ?
C00T N00U C1AA Ga03 169(2) . . . . ?
C00T N00U C1AA C00S -12(3) . . . . ?
C00T N00U C1AA C00U 15(22) . . . . ?
C00T N00U C1AA O00R -1(3) . . . . ?
C00T C2AA O00R N00T 15(4) . . . . ?
C00T C2AA O00R C00V -138(49) . . . . ?
C00T C2AA O00R C1AA 19(5) . . . . ?
C00T C2AA O00Y C00V 129(52) . . . . ?
C00T C2AA O00Y O00X -38(7) . . . . ?
C1AA C00S N00T Ga03 2(7) . . . . ?
C1AA C00S N00T C00U -178(9) . . . . ?
C1AA C00S N00T N00U -175(10) . . . . ?
C1AA C00S N00T O00R 100(14) . . . . ?
C1AA C00S C00V O00Q -15(4) . . . . ?
C1AA C00S C00V O00X -168(5) . . . . ?
C1AA C00S C00V C00T -7(5) . . . . ?
C1AA C00S C00V O00R 24(5) . . . . ?
C1AA C00S C00V O00Y 171(3) . . . . ?
C1AA C00S C2AA O00Q -10(4) . . . . ?
C1AA C00S C2AA O00X -178(5) . . . . ?
C1AA C00S C2AA C00T 1(5) . . . . ?
C1AA C00S C2AA O00R 26(5) . . . . ?
C1AA C00S C2AA O00Y 167(3) . . . . ?
C1AA C00U C00T C00V 5(3) . . . . ?
C1AA C00U C00T N00U 5(7) . . . . ?
C1AA C00U C00T C2AA 9(4) . . . . ?
C1AA N00U C00T C00U -174(9) . . . . ?
C1AA N00U C00T C00V 7(3) . . . . ?
C1AA N00U C00T C2AA 11(3) . . . . ?
C2AA O00Q C00U Ga06 -176(3) . . . . ?
C2AA O00Q C00U N00T -10(4) . . . . ?
C2AA O00Q C00U C00T 114(10) . . . . ?
C2AA O00Q C00U C1AA -10(4) . . . . ?
C2AA O00Q C00V C00S -123(61) . . . . ?
C2AA O00Q C00V O00X 36(55) . . . . ?
C2AA O00Q C00V C00T 85(60) . . . . ?
C2AA O00Q C00V O00R -134(61) . . . . ?
C2AA O00Q C00V O00Y 45(53) . . . . ?
C2AA O00Q N00U Ga06 180(3) . . . . ?
C2AA O00Q N00U N00T -3(4) . . . . ?
C2AA O00Q N00U C00T 104(11) . . . . ?
C2AA O00Q N00U C1AA -5(3) . . . . ?
C2AA C00S N00T Ga03 -175(2) . . . . ?
C2AA C00S N00T C00U 5(3) . . . . ?
C2AA C00S N00T N00U 9(4) . . . . ?
C2AA C00S N00T O00R -76(11) . . . . ?
C2AA C00S C00V O00Q 35(37) . . . . ?
C2AA C00S C00V O00X -118(45) . . . . ?
C2AA C00S C00V C00T 43(37) . . . . ?
C2AA C00S C00V O00R 74(41) . . . . ?
C2AA C00S C00V O00Y -138(43) . . . . ?
C2AA C00S C1AA Ga03 -174(3) . . . . ?
C2AA C00S C1AA C00U 5(3) . . . . ?
C2AA C00S C1AA N00U 7(3) . . . . ?
C2AA C00S C1AA O00R -54(9) . . . . ?
C2AA O00X O00Y C00V -2(6) . . . . ?
O00R N00T C00U Ga06 179.2(17) . . . . ?
O00R N00T C00U O00Q 11(3) . . . . ?
O00R N00T C00U C00T -1(3) . . . . ?
O00R N00T C00U C1AA 20(49) . . . . ?
O00R N00T N00U Ga06 -178.3(18) . . . . ?
O00R N00T N00U O00Q 6(4) . . . . ?
O00R N00T N00U C00T -4(4) . . . . ?
O00R N00T N00U C1AA 51(71) . . . . ?
O00R C00V O00X C2AA 140(49) . . . . ?
O00R C00V O00X O00Y -29(10) . . . . ?
O00R C00V C00T C00U -9(4) . . . . ?
O00R C00V C00T N00U -9(3) . . . . ?
O00R C00V C00T C2AA -115(43) . . . . ?
O00R C00V O00Y O00X 165(6) . . . . ?
O00R C00V O00Y C2AA 153(50) . . . . ?
O00R C2AA O00Y C00V -23(43) . . . . ?
O00R C2AA O00Y O00X 169(4) . . . . ?
O00Y C00V O00X C2AA 169(42) . . . . ?
O00Y C00V C00T C00U -178(5) . . . . ?
O00Y C00V C00T N00U -178(5) . . . . ?
O00Y C00V C00T C2AA 76(38) . . . . ?
O00Y C00V O00R N00T 179(4) . . . . ?
O00Y C00V O00R C1AA -177(4) . . . . ?
O00Y C00V O00R C2AA -153(50) . . . . ?
O00Y O00X C2AA O00Q 166(7) . . . . ?
O00Y O00X C2AA C00S -27(5) . . . . ?
O00Y O00X C2AA C00T 154(6) . . . . ?
O00Y O00X C2AA O00R -16(7) . . . . ?
O00Y C2AA O00R N00T 176(4) . . . . ?
O00Y C2AA O00R C00V 23(41) . . . . ?
O00Y C2AA O00R C1AA -180(4) . . . . ?
